data_4321547
loop_
_publ_author_name
'P. Gawryszewska'
'L. Jerzykiewicz'
'M. Pietraszkiewicz'
'J. Legendziewicz'
'J. P. Riehl'

_publ_section_title
;
 Photophysics and Crystal Structure of a Europium(III) Cryptate
 Incorporating 3,3'-Biisoquinoline-2,2'-dioxide
;
_journal_name_full 'Inorganic Chemistry'
_journal_page_first 5365
_journal_page_last 5372
_journal_paper_doi 10.1021/ic0004683
_journal_volume 39
_journal_year 2000
_chemical_formula_moiety 'C34H38EuF3N4O9S, 2CF3O3S1, CH3CN, H2O'
_chemical_formula_sum 'C37 H43 Eu F9 N5 O16 S3'
_chemical_formula_weight 1232.90
_space_group_IT_number 61
_symmetry_cell_setting orthorhombic
_symmetry_space_group_name_Hall '-P 2ac 2ab'
_symmetry_space_group_name_H-M 'P b c a'
_atom_sites_solution_hydrogens geom
_atom_sites_solution_primary direct
_atom_sites_solution_secondary difmap
_audit_creation_method SHELXL-97
_cell_angle_alpha 90.00
_cell_angle_beta 90.00
_cell_angle_gamma 90.00
_cell_formula_units_Z 8
_cell_length_a 12.839(3)
_cell_length_b 24.285(5)
_cell_length_c 29.587(6)
_cell_measurement_reflns_used 7543
_cell_measurement_temperature 100.0(5)
_cell_measurement_theta_max 27
_cell_measurement_theta_min 4
_cell_volume 9225(3)
_computing_cell_refinement ' KM4CCD software, version 1.161, Wroclaw 1995-1999'
_computing_data_collection ' KM4CCD system, Wroclaw 1995-1999'
_computing_data_reduction ' KM4CCD software, version 1.161, Wroclaw 1995-1999'
_computing_molecular_graphics 'Ortep-3 (Farrugia, 1997)'
_computing_structure_refinement 'SHELXL-97 (Sheldrick, 1997)'
_computing_structure_solution 'SHELXS-97 (Sheldrick, 1990)'
_diffrn_ambient_temperature 100.0(5)
_diffrn_measured_fraction_theta_full 0.858
_diffrn_measured_fraction_theta_max 0.858
_diffrn_measurement_device_type 'KUMA KM4CCD'
_diffrn_measurement_method \w
_diffrn_radiation_monochromator graphite
_diffrn_radiation_source 'fine-focus sealed tube'
_diffrn_radiation_type MoK\a
_diffrn_radiation_wavelength 0.71073
_diffrn_reflns_av_R_equivalents 0.0287
_diffrn_reflns_av_sigmaI/netI 0.0215
_diffrn_reflns_limit_h_max 17
_diffrn_reflns_limit_h_min -14
_diffrn_reflns_limit_k_max 32
_diffrn_reflns_limit_k_min -31
_diffrn_reflns_limit_l_max 39
_diffrn_reflns_limit_l_min -38
_diffrn_reflns_number 57978
_diffrn_reflns_theta_full 28.67
_diffrn_reflns_theta_max 28.67
_diffrn_reflns_theta_min 3.35
_exptl_absorpt_coefficient_mu 1.607
_exptl_absorpt_correction_T_max 0.432
_exptl_absorpt_correction_T_min 0.298
_exptl_absorpt_correction_type 'Cosabs99,(Starynowicz 1999)'
_exptl_crystal_colour colorless
_exptl_crystal_density_diffrn 1.775
_exptl_crystal_density_method 'not measured'
_exptl_crystal_description block
_exptl_crystal_F_000 4960
_exptl_crystal_size_max 0.4
_exptl_crystal_size_mid 0.2
_exptl_crystal_size_min 0.2
_refine_diff_density_max 1.174
_refine_diff_density_min -0.453
_refine_diff_density_rms 0.076
_refine_ls_extinction_method none
_refine_ls_goodness_of_fit_ref 1.101
_refine_ls_hydrogen_treatment mixed
_refine_ls_matrix_type full
_refine_ls_number_parameters 649
_refine_ls_number_reflns 11049
_refine_ls_number_restraints 2
_refine_ls_restrained_S_all 1.101
_refine_ls_R_factor_all 0.0370
_refine_ls_R_factor_gt 0.0279
_refine_ls_shift/su_max 0.552
_refine_ls_shift/su_mean 0.012
_refine_ls_structure_factor_coef Fsqd
_refine_ls_weighting_details 'w=1/[\s^2^(Fo^2^)+(0.0155P)^2^+14.0650P] where P=(Fo^2^+2Fc^2^)/3'
_refine_ls_weighting_scheme calc
_refine_ls_wR_factor_gt 0.0536
_refine_ls_wR_factor_ref 0.0556
_reflns_number_gt 9454
_reflns_number_total 11049
_reflns_threshold_expression >2sigma(I)
_cod_data_source_file ic0004683.cif
_cod_data_source_block MI49931
_cod_depositor_comments
;
The following automatic conversions were performed:

'_symmetry_cell_setting' tag value 'orthorombic' was replaced with
'orthorhombic' value as specified in the replacement file
'/home/robertas/cod-tools/perl-scripts/inputs/replacement_values.lst'.

Automatic conversion script
Id: cif_fix_values 3143 2015-03-26 13:38:13Z robertas 

The following automatic conversions were performed:

'_refine_ls_weighting_scheme' value 'calc
w=1/[\s^2^(Fo^2^)+(0.0155P)^2^+14.0650P] where P=(Fo^2^+2Fc^2^)/3'
was changed to 'calc'. New tag '_refine_ls_weighting_details' was
created. The value of the new tag was set to
'w=1/[\s^2^(Fo^2^)+(0.0155P)^2^+14.0650P] where P=(Fo^2^+2Fc^2^)/3'.

Automatic conversion script
Id: cif_fix_values 3143 2015-03-26 13:38:13Z robertas 
;
_cod_database_code 4321547

loop_
_symmetry_equiv_pos_as_xyz
'x, y, z'
'-x+1/2, -y, z+1/2'
'-x, y+1/2, -z+1/2'
'x+1/2, -y+1/2, -z'
'-x, -y, -z'
'x-1/2, y, -z-1/2'
'x, -y-1/2, z-1/2'
'-x-1/2, y-1/2, z'

loop_
_atom_site_label
_atom_site_type_symbol
_atom_site_fract_x
_atom_site_fract_y
_atom_site_fract_z
_atom_site_U_iso_or_equiv
_atom_site_adp_type
_atom_site_occupancy
_atom_site_calc_flag
_atom_site_refinement_flags
_atom_site_disorder_assembly
_atom_site_disorder_group
Eu Eu 0.211899(8) 0.132972(4) 0.130388(3) 0.01093(3) Uani 1 d . . .
S1 S 0.17469(5) 0.20336(2) 0.220327(19) 0.01695(11) Uani 1 d . . .
S2 S 0.25447(5) -0.00203(3) 0.31129(2) 0.02062(12) Uani 1 d . . .
S3 S -0.32609(5) 0.21912(2) 0.06135(2) 0.01880(12) Uani 1 d . . .
O1 O 0.21060(12) 0.20918(6) 0.07452(5) 0.0151(3) Uani 1 d . . .
O2 O 0.36121(12) 0.19749(7) 0.13735(5) 0.0170(3) Uani 1 d . . .
O3 O 0.04859(12) 0.11291(6) 0.17401(5) 0.0151(3) Uani 1 d . . .
O4 O 0.21109(12) 0.04676(6) 0.17439(5) 0.0142(3) Uani 1 d . . .
O5 O 0.30549(12) 0.10889(6) 0.06353(5) 0.0142(3) Uani 1 d . . .
O6 O 0.13405(12) 0.05983(6) 0.08890(5) 0.0139(3) Uani 1 d . . .
O11 O 0.23821(13) 0.15367(7) 0.21845(6) 0.0199(3) Uani 1 d . . .
O12 O 0.15768(13) 0.22363(7) 0.17433(5) 0.0195(3) Uani 1 d . . .
O13 O 0.08482(14) 0.20215(7) 0.24883(6) 0.0255(4) Uani 1 d . . .
O21 O 0.14370(15) -0.00579(11) 0.31255(8) 0.0482(6) Uani 1 d . . .
O22 O 0.29566(15) 0.03009(8) 0.27507(6) 0.0306(4) Uani 1 d . . .
O23 O 0.30293(17) 0.00727(9) 0.35470(6) 0.0373(5) Uani 1 d . . .
O31 O -0.43079(14) 0.22055(8) 0.04384(6) 0.0294(4) Uani 1 d . . .
O32 O -0.31262(14) 0.18734(7) 0.10223(6) 0.0257(4) Uani 1 d . . .
O33 O -0.24565(16) 0.21037(9) 0.02825(7) 0.0355(5) Uani 1 d . . .
N3 N 0.33645(14) 0.05699(7) 0.05702(6) 0.0123(4) Uani 1 d . . .
N4 N 0.10891(14) 0.06659(7) 0.04536(6) 0.0134(4) Uani 1 d . . .
N2 N 0.40421(14) 0.08828(8) 0.14964(6) 0.0142(4) Uani 1 d . . .
N1 N 0.01922(14) 0.16289(8) 0.09430(6) 0.0146(4) Uani 1 d . . .
C1N C 0.2572(2) 0.25531(10) 0.24730(9) 0.0251(5) Uani 1 d . . .
C2N C 0.2964(3) -0.07161(12) 0.29783(10) 0.0418(8) Uani 1 d . . .
C3N C -0.3038(2) 0.28941(11) 0.08032(12) 0.0344(7) Uani 1 d . . .
F11 F 0.28431(15) 0.23935(7) 0.28839(6) 0.0428(4) Uani 1 d . . .
F12 F 0.20563(15) 0.30221(6) 0.25090(7) 0.0446(5) Uani 1 d . . .
F13 F 0.34342(14) 0.26490(8) 0.22407(6) 0.0460(5) Uani 1 d . . .
F21 F 0.2671(2) -0.10733(8) 0.32913(7) 0.0683(7) Uani 1 d . . .
F22 F 0.2556(2) -0.08740(8) 0.25843(7) 0.0779(8) Uani 1 d . . .
F23 F 0.39877(19) -0.07476(10) 0.29474(8) 0.0724(7) Uani 1 d . . .
F31 F -0.20994(13) 0.29468(7) 0.09960(7) 0.0472(5) Uani 1 d . . .
F32 F -0.37437(15) 0.30497(8) 0.11053(8) 0.0591(6) Uani 1 d . . .
F33 F -0.30745(16) 0.32468(7) 0.04560(9) 0.0628(6) Uani 1 d . . .
N5 N 0.1564(2) 0.37223(11) 0.14317(10) 0.0474(7) Uani 1 d . . .
C51N C 0.0845(2) 0.36358(12) 0.16393(11) 0.0358(7) Uani 1 d . . .
C52N C -0.0075(3) 0.35221(18) 0.19103(14) 0.0606(11) Uani 1 d . . .
H52A H -0.0616 0.3378 0.1720 0.073 Uiso 1 calc R . .
H52B H -0.0310 0.3856 0.2050 0.073 Uiso 1 calc R . .
H52C H 0.0094 0.3257 0.2140 0.073 Uiso 1 calc R . .
O1W O 0.28024(15) -0.07618(8) -0.07956(6) 0.0280(4) Uani 1 d D . .
C1 C 0.12076(17) 0.24510(9) 0.07152(8) 0.0170(5) Uani 1 d . . .
H1A H 0.1306 0.2724 0.0480 0.020 Uiso 1 calc R . .
H1B H 0.1093 0.2640 0.1000 0.020 Uiso 1 calc R . .
C2 C 0.02975(17) 0.20807(9) 0.06046(8) 0.0172(5) Uani 1 d . . .
H2A H -0.0338 0.2297 0.0600 0.021 Uiso 1 calc R . .
H2B H 0.0395 0.1923 0.0306 0.021 Uiso 1 calc R . .
C3 C -0.04354(17) 0.18302(9) 0.13344(8) 0.0167(4) Uani 1 d . . .
H3A H -0.1131 0.1924 0.1232 0.020 Uiso 1 calc R . .
H3B H -0.0118 0.2162 0.1455 0.020 Uiso 1 calc R . .
C4 C -0.05092(17) 0.14010(10) 0.17056(8) 0.0182(5) Uani 1 d . . .
H4A H -0.0684 0.1576 0.1991 0.022 Uiso 1 calc R . .
H4B H -0.1049 0.1135 0.1634 0.022 Uiso 1 calc R . .
C5 C 0.05075(18) 0.06964(9) 0.20787(8) 0.0178(5) Uani 1 d . . .
H5A H -0.0194 0.0573 0.2145 0.021 Uiso 1 calc R . .
H5B H 0.0821 0.0831 0.2356 0.021 Uiso 1 calc R . .
C6 C 0.11372(17) 0.02341(9) 0.18889(8) 0.0167(4) Uani 1 d . . .
H6A H 0.1255 -0.0045 0.2117 0.020 Uiso 1 calc R . .
H6B H 0.0778 0.0067 0.1636 0.020 Uiso 1 calc R . .
C7 C 0.29215(18) 0.00701(9) 0.16563(8) 0.0178(5) Uani 1 d . . .
H7A H 0.2904 -0.0047 0.1343 0.021 Uiso 1 calc R . .
H7B H 0.2837 -0.0251 0.1848 0.021 Uiso 1 calc R . .
C8 C 0.39336(18) 0.03599(10) 0.17606(8) 0.0194(5) Uani 1 d . . .
H8A H 0.3963 0.0443 0.2081 0.023 Uiso 1 calc R . .
H8B H 0.4511 0.0117 0.1689 0.023 Uiso 1 calc R . .
C9 C 0.45736(17) 0.12999(10) 0.17861(8) 0.0177(5) Uani 1 d . . .
H9A H 0.5274 0.1175 0.1853 0.021 Uiso 1 calc R . .
H9B H 0.4201 0.1334 0.2070 0.021 Uiso 1 calc R . .
C10 C 0.46254(17) 0.18542(10) 0.15607(8) 0.0189(5) Uani 1 d . . .
H10A H 0.4818 0.2134 0.1779 0.023 Uiso 1 calc R . .
H10B H 0.5145 0.1850 0.1323 0.023 Uiso 1 calc R . .
C11 C 0.35713(18) 0.24897(10) 0.11297(8) 0.0188(5) Uani 1 d . . .
H11A H 0.4266 0.2641 0.1094 0.023 Uiso 1 calc R . .
H11B H 0.3146 0.2755 0.1291 0.023 Uiso 1 calc R . .
C12 C 0.31013(17) 0.23619(10) 0.06765(8) 0.0173(5) Uani 1 d . . .
H12A H 0.3004 0.2699 0.0506 0.021 Uiso 1 calc R . .
H12B H 0.3563 0.2123 0.0506 0.021 Uiso 1 calc R . .
C21 C 0.17678(17) 0.04563(9) 0.01292(7) 0.0143(4) Uani 1 d . . .
C22 C 0.14552(18) 0.04374(9) -0.03113(8) 0.0163(4) Uani 1 d . . .
H22 H 0.1888 0.0278 -0.0527 0.020 Uiso 1 calc R . .
C23 C 0.04818(17) 0.06572(9) -0.04452(8) 0.0153(4) Uani 1 d . . .
C24 C 0.01430(19) 0.06441(10) -0.09008(8) 0.0200(5) Uani 1 d . . .
H24 H 0.0548 0.0473 -0.1120 0.024 Uiso 1 calc R . .
C25 C -0.07843(19) 0.08846(10) -0.10163(8) 0.0217(5) Uani 1 d . . .
H25 H -0.1006 0.0874 -0.1315 0.026 Uiso 1 calc R . .
C26 C -0.14049(19) 0.11466(10) -0.06901(8) 0.0202(5) Uani 1 d . . .
H26 H -0.2033 0.1306 -0.0775 0.024 Uiso 1 calc R . .
C27 C -0.10936(18) 0.11694(9) -0.02461(8) 0.0183(5) Uani 1 d . . .
H27 H -0.1505 0.1349 -0.0034 0.022 Uiso 1 calc R . .
C28 C -0.01455(17) 0.09191(9) -0.01119(8) 0.0148(4) Uani 1 d . . .
C29 C 0.01927(17) 0.09164(9) 0.03462(8) 0.0142(4) Uani 1 d . . .
C290 C -0.03868(17) 0.11608(9) 0.07350(8) 0.0155(4) Uani 1 d . . .
H29A H -0.1061 0.1290 0.0631 0.019 Uiso 1 calc R . .
H29B H -0.0504 0.0879 0.0962 0.019 Uiso 1 calc R . .
C31 C 0.27714(17) 0.02387(9) 0.02871(7) 0.0145(4) Uani 1 d . . .
C32 C 0.31469(18) -0.02597(9) 0.01556(8) 0.0171(5) Uani 1 d . . .
H32 H 0.2772 -0.0471 -0.0050 0.021 Uiso 1 calc R . .
C33 C 0.41030(18) -0.04619(9) 0.03284(8) 0.0166(4) Uani 1 d . . .
C34 C 0.4512(2) -0.09772(10) 0.01925(8) 0.0220(5) Uani 1 d . . .
H34 H 0.4162 -0.1186 -0.0023 0.026 Uiso 1 calc R . .
C35 C 0.5418(2) -0.11686(10) 0.03765(9) 0.0233(5) Uani 1 d . . .
H35 H 0.5692 -0.1504 0.0282 0.028 Uiso 1 calc R . .
C36 C 0.59390(19) -0.08581(10) 0.07100(9) 0.0227(5) Uani 1 d . . .
H36 H 0.6547 -0.0996 0.0838 0.027 Uiso 1 calc R . .
C37 C 0.55664(18) -0.03558(10) 0.08493(8) 0.0190(5) Uani 1 d . . .
H37 H 0.5921 -0.0157 0.1070 0.023 Uiso 1 calc R . .
C38 C 0.46390(17) -0.01405(9) 0.06559(8) 0.0153(4) Uani 1 d . . .
C39 C 0.42358(17) 0.03893(9) 0.07706(7) 0.0141(4) Uani 1 d . . .
C390 C 0.47180(16) 0.07878(9) 0.10939(8) 0.0146(4) Uani 1 d . . .
H39A H 0.5387 0.0647 0.1192 0.017 Uiso 1 calc R . .
H39B H 0.4837 0.1135 0.0941 0.017 Uiso 1 calc R . .
H1W H 0.257(4) -0.0553(17) -0.1056(10) 0.096(16) Uiso 1 d D . .
H2W H 0.292(4) -0.1131(9) -0.0908(19) 0.13(2) Uiso 1 d D . .

loop_
_atom_site_aniso_label
_atom_site_aniso_U_11
_atom_site_aniso_U_22
_atom_site_aniso_U_33
_atom_site_aniso_U_23
_atom_site_aniso_U_13
_atom_site_aniso_U_12
Eu 0.01037(5) 0.01146(5) 0.01096(5) -0.00032(4) 0.00066(4) -0.00010(4)
S1 0.0182(3) 0.0170(3) 0.0156(3) -0.0021(2) 0.0011(2) -0.0005(2)
S2 0.0174(3) 0.0265(3) 0.0180(3) 0.0015(2) 0.0011(2) 0.0026(2)
S3 0.0173(3) 0.0187(3) 0.0203(3) -0.0005(2) 0.0044(2) 0.0017(2)
O1 0.0121(7) 0.0143(7) 0.0189(8) 0.0031(6) -0.0014(6) -0.0004(6)
O2 0.0125(7) 0.0195(8) 0.0190(8) 0.0040(7) -0.0026(6) -0.0032(6)
O3 0.0137(7) 0.0161(7) 0.0155(8) 0.0019(6) 0.0038(6) 0.0010(6)
O4 0.0126(7) 0.0126(7) 0.0173(7) 0.0015(6) 0.0026(6) 0.0008(6)
O5 0.0156(8) 0.0101(7) 0.0168(8) -0.0013(6) 0.0015(6) 0.0024(6)
O6 0.0138(7) 0.0176(8) 0.0102(7) 0.0004(6) -0.0009(6) -0.0017(6)
O11 0.0230(9) 0.0162(8) 0.0206(8) -0.0019(7) 0.0009(7) 0.0016(7)
O12 0.0216(9) 0.0208(8) 0.0161(8) -0.0003(7) -0.0013(7) -0.0012(7)
O13 0.0258(9) 0.0293(9) 0.0215(9) -0.0061(8) 0.0080(7) -0.0002(8)
O21 0.0190(10) 0.0827(18) 0.0431(13) 0.0190(13) 0.0064(9) 0.0018(11)
O22 0.0312(10) 0.0301(10) 0.0305(10) 0.0063(8) 0.0036(8) -0.0065(8)
O23 0.0491(13) 0.0400(11) 0.0226(9) -0.0084(9) -0.0127(9) 0.0194(10)
O31 0.0218(9) 0.0340(10) 0.0324(10) -0.0074(9) -0.0047(8) 0.0003(8)
O32 0.0279(10) 0.0242(9) 0.0250(9) 0.0047(8) 0.0044(7) -0.0022(7)
O33 0.0333(10) 0.0454(12) 0.0279(10) 0.0071(9) 0.0168(9) 0.0155(9)
N3 0.0132(9) 0.0115(8) 0.0122(9) -0.0010(7) 0.0022(7) -0.0003(7)
N4 0.0129(9) 0.0138(9) 0.0134(9) -0.0016(7) 0.0001(7) -0.0016(7)
N2 0.0139(9) 0.0169(9) 0.0118(9) -0.0002(7) 0.0004(7) 0.0009(7)
N1 0.0136(9) 0.0161(9) 0.0141(9) -0.0003(7) 0.0004(7) 0.0005(7)
C1N 0.0303(13) 0.0221(12) 0.0230(12) -0.0043(10) -0.0036(10) -0.0019(11)
C2N 0.072(2) 0.0248(14) 0.0283(15) 0.0013(12) -0.0078(15) 0.0083(15)
C3N 0.0199(14) 0.0211(13) 0.062(2) -0.0023(13) -0.0029(13) -0.0005(10)
F11 0.0576(12) 0.0435(10) 0.0272(8) -0.0052(8) -0.0189(8) -0.0012(9)
F12 0.0554(11) 0.0196(8) 0.0588(12) -0.0154(8) -0.0143(9) 0.0062(8)
F13 0.0378(10) 0.0546(11) 0.0456(11) -0.0214(9) 0.0075(8) -0.0241(9)
F21 0.122(2) 0.0305(10) 0.0525(13) 0.0196(9) -0.0205(13) -0.0082(12)
F22 0.166(3) 0.0265(10) 0.0410(12) -0.0084(9) -0.0366(15) 0.0040(13)
F23 0.0781(16) 0.0723(16) 0.0669(15) -0.0060(12) 0.0126(12) 0.0518(13)
F31 0.0284(9) 0.0294(9) 0.0837(15) -0.0021(9) -0.0153(9) -0.0084(7)
F32 0.0392(11) 0.0457(11) 0.0925(16) -0.0444(12) 0.0021(11) 0.0050(9)
F33 0.0533(13) 0.0258(9) 0.1094(19) 0.0306(11) -0.0188(12) -0.0020(9)
N5 0.0559(18) 0.0375(15) 0.0489(17) -0.0075(13) 0.0180(14) -0.0084(13)
C51N 0.0411(17) 0.0265(14) 0.0397(16) -0.0050(13) 0.0032(14) 0.0001(13)
C52N 0.041(2) 0.080(3) 0.061(2) 0.000(2) 0.0141(18) -0.0017(19)
O1W 0.0293(10) 0.0295(10) 0.0252(10) -0.0014(8) -0.0005(8) -0.0023(8)
C1 0.0194(11) 0.0126(10) 0.0191(11) 0.0027(9) -0.0005(9) 0.0031(9)
C2 0.0151(11) 0.0171(11) 0.0194(11) 0.0024(9) -0.0034(9) 0.0021(9)
C3 0.0141(10) 0.0183(11) 0.0178(11) -0.0038(9) 0.0011(9) 0.0042(8)
C4 0.0123(10) 0.0245(12) 0.0179(11) -0.0034(10) 0.0027(8) 0.0034(9)
C5 0.0183(11) 0.0198(11) 0.0153(11) 0.0022(9) 0.0039(9) -0.0014(9)
C6 0.0152(11) 0.0151(10) 0.0198(11) 0.0026(9) 0.0025(9) -0.0036(8)
C7 0.0212(11) 0.0132(10) 0.0190(11) 0.0021(9) 0.0040(9) 0.0048(9)
C8 0.0169(11) 0.0221(12) 0.0193(11) 0.0073(10) 0.0014(9) 0.0053(9)
C9 0.0131(10) 0.0243(12) 0.0155(10) -0.0047(10) -0.0056(8) 0.0045(9)
C10 0.0110(10) 0.0232(12) 0.0226(12) -0.0062(10) -0.0047(9) -0.0010(9)
C11 0.0191(11) 0.0179(11) 0.0193(11) 0.0035(10) -0.0018(9) -0.0055(9)
C12 0.0171(11) 0.0181(11) 0.0166(11) 0.0037(9) 0.0010(8) -0.0050(9)
C21 0.0135(10) 0.0148(10) 0.0145(10) -0.0029(9) 0.0009(8) -0.0019(8)
C22 0.0166(11) 0.0157(10) 0.0167(11) -0.0029(9) 0.0022(9) -0.0008(9)
C23 0.0153(11) 0.0145(10) 0.0161(11) -0.0021(9) -0.0009(9) -0.0030(8)
C24 0.0222(12) 0.0215(12) 0.0162(11) -0.0038(10) -0.0015(9) -0.0012(10)
C25 0.0259(13) 0.0207(12) 0.0185(12) -0.0034(10) -0.0067(10) -0.0016(10)
C26 0.0198(11) 0.0166(11) 0.0241(12) -0.0016(9) -0.0063(10) 0.0005(9)
C27 0.0170(11) 0.0176(11) 0.0202(11) -0.0023(9) -0.0008(9) 0.0011(9)
C28 0.0152(11) 0.0123(10) 0.0167(11) -0.0012(8) -0.0026(8) -0.0028(8)
C29 0.0117(10) 0.0145(10) 0.0165(11) -0.0019(9) 0.0005(8) -0.0021(8)
C290 0.0109(10) 0.0196(11) 0.0158(11) -0.0010(9) 0.0001(8) -0.0005(8)
C31 0.0134(10) 0.0171(10) 0.0130(10) 0.0011(9) 0.0013(8) 0.0000(8)
C32 0.0192(11) 0.0164(11) 0.0158(11) -0.0013(9) 0.0003(9) -0.0009(9)
C33 0.0185(11) 0.0145(10) 0.0167(11) 0.0012(9) 0.0042(9) 0.0006(9)
C34 0.0270(13) 0.0179(11) 0.0212(12) -0.0030(10) 0.0031(10) 0.0011(10)
C35 0.0266(13) 0.0168(11) 0.0266(13) 0.0008(10) 0.0060(10) 0.0067(10)
C36 0.0168(11) 0.0220(12) 0.0295(13) 0.0050(10) 0.0019(10) 0.0052(9)
C37 0.0152(11) 0.0205(11) 0.0213(12) 0.0020(10) 0.0000(9) 0.0010(9)
C38 0.0143(10) 0.0151(10) 0.0165(11) 0.0012(9) 0.0043(8) 0.0017(8)
C39 0.0123(10) 0.0157(10) 0.0144(10) 0.0021(9) 0.0028(8) -0.0002(8)
C390 0.0096(10) 0.0169(10) 0.0172(11) -0.0017(9) 0.0015(8) 0.0001(8)

loop_
_atom_type_symbol
_atom_type_description
_atom_type_scat_dispersion_real
_atom_type_scat_dispersion_imag
_atom_type_scat_source
C C 0.0033 0.0016 'International Tables Vol C Tables 4.2.6.8 and 6.1.1.4'
H H 0.0000 0.0000 'International Tables Vol C Tables 4.2.6.8 and 6.1.1.4'
N N 0.0061 0.0033 'International Tables Vol C Tables 4.2.6.8 and 6.1.1.4'
O O 0.0106 0.0060 'International Tables Vol C Tables 4.2.6.8 and 6.1.1.4'
F F 0.0171 0.0103 'International Tables Vol C Tables 4.2.6.8 and 6.1.1.4'
S S 0.1246 0.1234 'International Tables Vol C Tables 4.2.6.8 and 6.1.1.4'
Eu Eu -0.1578 3.6682 'International Tables Vol C Tables 4.2.6.8 and 6.1.1.4'

loop_
_geom_angle_atom_site_label_1
_geom_angle_atom_site_label_2
_geom_angle_atom_site_label_3
_geom_angle
_geom_angle_site_symmetry_1
_geom_angle_site_symmetry_3
_geom_angle_publ_flag
O6 Eu O5 66.48(5) . . ?
O6 Eu O4 68.70(5) . . ?
O5 Eu O4 103.39(5) . . ?
O6 Eu O1 102.14(5) . . ?
O5 Eu O1 68.54(5) . . ?
O4 Eu O1 170.09(5) . . ?
O6 Eu O2 146.90(5) . . ?
O5 Eu O2 80.49(5) . . ?
O4 Eu O2 119.67(5) . . ?
O1 Eu O2 65.80(5) . . ?
O6 Eu O3 76.67(5) . . ?
O5 Eu O3 143.04(5) . . ?
O4 Eu O3 63.90(5) . . ?
O1 Eu O3 118.80(5) . . ?
O2 Eu O3 136.42(5) . . ?
O6 Eu O12 139.73(5) . . ?
O5 Eu O12 137.93(5) . . ?
O4 Eu O12 116.44(5) . . ?
O1 Eu O12 72.87(5) . . ?
O2 Eu O12 68.78(5) . . ?
O3 Eu O12 71.91(5) . . ?
O6 Eu O11 134.10(5) . . ?
O5 Eu O11 142.15(5) . . ?
O4 Eu O11 69.25(5) . . ?
O1 Eu O11 120.63(5) . . ?
O2 Eu O11 72.74(5) . . ?
O3 Eu O11 68.97(5) . . ?
O12 Eu O11 53.07(5) . . ?
O6 Eu N2 100.89(5) . . ?
O5 Eu N2 67.91(5) . . ?
O4 Eu N2 63.91(5) . . ?
O1 Eu N2 115.93(5) . . ?
O2 Eu N2 62.62(6) . . ?
O3 Eu N2 124.44(5) . . ?
O12 Eu N2 117.45(5) . . ?
O11 Eu N2 76.09(5) . . ?
O6 Eu N1 67.95(5) . . ?
O5 Eu N1 101.12(5) . . ?
O4 Eu N1 114.80(5) . . ?
O1 Eu N1 62.94(5) . . ?
O2 Eu N1 123.47(5) . . ?
O3 Eu N1 60.44(5) . . ?
O12 Eu N1 74.85(5) . . ?
O11 Eu N1 115.83(5) . . ?
N2 Eu N1 167.31(5) . . ?
O6 Eu S1 139.95(4) . . ?
O5 Eu S1 153.57(4) . . ?
O4 Eu S1 90.80(4) . . ?
O1 Eu S1 98.89(4) . . ?
O2 Eu S1 73.10(4) . . ?
O3 Eu S1 63.33(4) . . ?
O12 Eu S1 26.95(4) . . ?
O11 Eu S1 26.89(4) . . ?
N2 Eu S1 99.92(4) . . ?
N1 Eu S1 92.68(4) . . ?
O13 S1 O11 117.20(11) . . ?
O13 S1 O12 115.79(11) . . ?
O11 S1 O12 109.06(10) . . ?
O13 S1 C1N 102.96(12) . . ?
O11 S1 C1N 105.26(11) . . ?
O12 S1 C1N 105.07(11) . . ?
O13 S1 Eu 126.90(8) . . ?
O11 S1 Eu 56.11(7) . . ?
O12 S1 Eu 55.14(7) . . ?
C1N S1 Eu 130.13(9) . . ?
O21 S2 O22 115.11(13) . . ?
O21 S2 O23 114.60(14) . . ?
O22 S2 O23 114.99(13) . . ?
O21 S2 C2N 103.99(17) . . ?
O22 S2 C2N 103.53(14) . . ?
O23 S2 C2N 102.28(13) . . ?
O33 S3 O31 115.36(12) . . ?
O33 S3 O32 113.89(11) . . ?
O31 S3 O32 115.17(11) . . ?
O33 S3 C3N 103.61(14) . . ?
O31 S3 C3N 103.60(12) . . ?
O32 S3 C3N 102.94(13) . . ?
C1 O1 C12 114.87(16) . . ?
C1 O1 Eu 119.68(12) . . ?
C12 O1 Eu 115.13(12) . . ?
C10 O2 C11 113.58(17) . . ?
C10 O2 Eu 126.79(13) . . ?
C11 O2 Eu 118.46(12) . . ?
C4 O3 C5 113.39(16) . . ?
C4 O3 Eu 127.96(13) . . ?
C5 O3 Eu 118.64(12) . . ?
C6 O4 C7 114.63(16) . . ?
C6 O4 Eu 119.74(12) . . ?
C7 O4 Eu 118.05(12) . . ?
N3 O5 Eu 120.04(12) . . ?
N4 O6 Eu 120.44(12) . . ?
S1 O11 Eu 97.00(8) . . ?
S1 O12 Eu 97.91(8) . . ?
O5 N3 C39 119.58(18) . . ?
O5 N3 C31 118.06(17) . . ?
C39 N3 C31 122.35(19) . . ?
O6 N4 C29 119.41(18) . . ?
O6 N4 C21 117.89(17) . . ?
C29 N4 C21 122.68(19) . . ?
C390 N2 C9 107.31(17) . . ?
C390 N2 C8 109.86(17) . . ?
C9 N2 C8 108.56(17) . . ?
C390 N2 Eu 114.65(13) . . ?
C9 N2 Eu 105.13(12) . . ?
C8 N2 Eu 111.00(13) . . ?
C290 N1 C2 109.21(17) . . ?
C290 N1 C3 107.50(17) . . ?
C2 N1 C3 109.18(17) . . ?
C290 N1 Eu 113.66(13) . . ?
C2 N1 Eu 111.59(13) . . ?
C3 N1 Eu 105.48(13) . . ?
F12 C1N F11 108.1(2) . . ?
F12 C1N F13 108.0(2) . . ?
F11 C1N F13 108.0(2) . . ?
F12 C1N S1 109.81(18) . . ?
F11 C1N S1 110.54(18) . . ?
F13 C1N S1 112.27(17) . . ?
F23 C2N F21 107.1(3) . . ?
F23 C2N F22 108.3(3) . . ?
F21 C2N F22 108.1(3) . . ?
F23 C2N S2 111.4(2) . . ?
F21 C2N S2 111.8(2) . . ?
F22 C2N S2 110.0(2) . . ?
F32 C3N F33 108.1(2) . . ?
F32 C3N F31 107.5(3) . . ?
F33 C3N F31 107.3(2) . . ?
F32 C3N S3 111.54(19) . . ?
F33 C3N S3 111.0(2) . . ?
F31 C3N S3 111.27(18) . . ?
N5 C51N C52N 179.4(4) . . ?
O1 C1 C2 105.71(17) . . ?
N1 C2 C1 111.27(18) . . ?
N1 C3 C4 111.73(18) . . ?
O3 C4 C3 108.09(17) . . ?
O3 C5 C6 107.15(18) . . ?
O4 C6 C5 106.65(17) . . ?
O4 C7 C8 105.80(18) . . ?
N2 C8 C7 111.62(18) . . ?
N2 C9 C10 111.91(18) . . ?
O2 C10 C9 108.18(18) . . ?
O2 C11 C12 106.34(18) . . ?
O1 C12 C11 108.78(18) . . ?
C22 C21 N4 119.1(2) . . ?
C22 C21 C31 123.3(2) . . ?
N4 C21 C31 117.46(19) . . ?
C21 C22 C23 121.0(2) . . ?
C22 C23 C24 121.9(2) . . ?
C22 C23 C28 118.3(2) . . ?
C24 C23 C28 119.7(2) . . ?
C25 C24 C23 119.7(2) . . ?
C24 C25 C26 121.0(2) . . ?
C27 C26 C25 120.7(2) . . ?
C26 C27 C28 120.0(2) . . ?
C27 C28 C29 122.1(2) . . ?
C27 C28 C23 118.9(2) . . ?
C29 C28 C23 119.0(2) . . ?
N4 C29 C28 119.3(2) . . ?
N4 C29 C290 115.21(19) . . ?
C28 C29 C290 125.4(2) . . ?
N1 C290 C29 111.87(18) . . ?
C32 C31 N3 119.6(2) . . ?
C32 C31 C21 122.7(2) . . ?
N3 C31 C21 117.68(19) . . ?
C31 C32 C33 120.8(2) . . ?
C34 C33 C32 121.7(2) . . ?
C34 C33 C38 120.0(2) . . ?
C32 C33 C38 118.3(2) . . ?
C35 C34 C33 120.2(2) . . ?
C34 C35 C36 120.0(2) . . ?
C37 C36 C35 121.3(2) . . ?
C36 C37 C38 119.9(2) . . ?
C37 C38 C33 118.6(2) . . ?
C37 C38 C39 122.7(2) . . ?
C33 C38 C39 118.8(2) . . ?
N3 C39 C38 119.5(2) . . ?
N3 C39 C390 114.64(19) . . ?
C38 C39 C390 125.8(2) . . ?
N2 C390 C39 111.72(17) . . ?

loop_
_geom_bond_atom_site_label_1
_geom_bond_atom_site_label_2
_geom_bond_distance
_geom_bond_site_symmetry_2
_geom_bond_publ_flag
Eu O6 2.3792(15) . ?
Eu O5 2.3872(16) . ?
Eu O4 2.4653(15) . ?
Eu O1 2.4814(15) . ?
Eu O2 2.4844(16) . ?
Eu O3 2.5098(16) . ?
Eu O12 2.6498(17) . ?
Eu O11 2.6750(17) . ?
Eu N2 2.7566(19) . ?
Eu N1 2.7907(19) . ?
Eu S1 3.1986(8) . ?
S1 O13 1.4295(18) . ?
S1 O11 1.4575(17) . ?
S1 O12 1.4635(17) . ?
S1 C1N 1.831(3) . ?
S2 O21 1.426(2) . ?
S2 O22 1.4271(19) . ?
S2 O23 1.4449(19) . ?
S2 C2N 1.817(3) . ?
S3 O33 1.4391(19) . ?
S3 O31 1.4410(19) . ?
S3 O32 1.4451(19) . ?
S3 C3N 1.820(3) . ?
O1 C1 1.449(3) . ?
O1 C12 1.451(3) . ?
O2 C10 1.444(3) . ?
O2 C11 1.444(3) . ?
O3 C4 1.442(3) . ?
O3 C5 1.452(3) . ?
O4 C6 1.438(3) . ?
O4 C7 1.443(3) . ?
O5 N3 1.335(2) . ?
O6 N4 1.338(2) . ?
N3 C39 1.340(3) . ?
N3 C31 1.389(3) . ?
N4 C29 1.340(3) . ?
N4 C21 1.393(3) . ?
N2 C390 1.491(3) . ?
N2 C9 1.492(3) . ?
N2 C8 1.498(3) . ?
N1 C290 1.491(3) . ?
N1 C2 1.491(3) . ?
N1 C3 1.493(3) . ?
C1N F12 1.322(3) . ?
C1N F11 1.323(3) . ?
C1N F13 1.323(3) . ?
C2N F23 1.320(4) . ?
C2N F21 1.324(4) . ?
C2N F22 1.334(4) . ?
C3N F32 1.328(4) . ?
C3N F33 1.338(4) . ?
C3N F31 1.339(3) . ?
N5 C51N 1.129(4) . ?
C51N C52N 1.454(4) . ?
C1 C2 1.510(3) . ?
C3 C4 1.517(3) . ?
C5 C6 1.493(3) . ?
C7 C8 1.510(3) . ?
C9 C10 1.504(3) . ?
C11 C12 1.503(3) . ?
C21 C22 1.364(3) . ?
C21 C31 1.469(3) . ?
C22 C23 1.416(3) . ?
C23 C24 1.417(3) . ?
C23 C28 1.423(3) . ?
C24 C25 1.369(3) . ?
C25 C26 1.404(3) . ?
C26 C27 1.374(3) . ?
C27 C28 1.417(3) . ?
C28 C29 1.423(3) . ?
C29 C290 1.493(3) . ?
C31 C32 1.360(3) . ?
C32 C33 1.418(3) . ?
C33 C34 1.415(3) . ?
C33 C38 1.422(3) . ?
C34 C35 1.366(4) . ?
C35 C36 1.410(4) . ?
C36 C37 1.373(3) . ?
C37 C38 1.421(3) . ?
C38 C39 1.428(3) . ?
C39 C390 1.495(3) . ?

loop_
_geom_hbond_atom_site_label_D
_geom_hbond_atom_site_label_H
_geom_hbond_atom_site_label_A
_geom_hbond_distance_DH
_geom_hbond_distance_HA
_geom_hbond_angle_DHA
_geom_hbond_distance_DA
_geom_hbond_site_symmetry_A
O(1W) H(1W) O(23) 0.97(1) 1.82(1) 167(5) 2.779(3) 2554
O(1W) H(2W) O(32) 0.97(1) 1.85(1) 170(5) 2.813(3) 5555
